data_7043714
loop_
_publ_author_name
'DiRisio, Ryan J.'
'Armstrong, Jessica E.'
'Frank, Mariah A.'
'Lake, William R.'
'McNamara, William Robert'

_publ_section_title
;
 Cobalt Schiff-Base Complexes for Electrocatalytic Hydrogen Generation
;
_journal_name_full 'Dalton Trans.'
_journal_paper_doi 10.1039/C7DT01750B
_journal_year 2017
_chemical_formula_moiety 'C18 H20 Co N6 O6, 0.70(F6 P), 2(C7 H8), 0.30(B F4)'
_chemical_formula_sum 'C32 H36 B0.3 Co F5.39 N6 O6 P0.7'
_chemical_formula_weight 786.97
_chemical_name_common cwmwm10
_chemical_properties_physical ', Moisture-sensitive'
_space_group_crystal_system monoclinic
_space_group_IT_number 15
_space_group_name_Hall '-C 2yc'
_space_group_name_H-M_alt 'C 1 2/c 1'
_symmetry_space_group_name_Hall '-C 2yc'
_symmetry_space_group_name_H-M 'C 1 2/c 1'
_atom_sites_solution_hydrogens geom
_atom_sites_solution_primary direct
_atom_sites_solution_secondary difmap
_audit_creation_method SHELXL-2016/4
_audit_update_record
;
2017-05-12 deposited with the CCDC.
2017-07-19 downloaded from the CCDC.
;
_cell_angle_alpha 90
_cell_angle_beta 90.4907(18)
_cell_angle_gamma 90
_cell_formula_units_Z 4
_cell_length_a 13.6579(11)
_cell_length_b 18.1377(15)
_cell_length_c 13.7492(11)
_cell_measurement_reflns_used 3983
_cell_measurement_temperature 100.0(5)
_cell_measurement_theta_max 35.63
_cell_measurement_theta_min 2.39
_cell_volume 3405.9(5)
_computing_cell_refinement 'SAINT (Bruker, 2013)'
_computing_data_collection 'APEX3 (Bruker, 2016)'
_computing_data_reduction 'SAINT (Bruker, 2013)'
_computing_molecular_graphics 'SHELXTL (Sheldrick, 2008)'
_computing_publication_material 'SHELXTL (Sheldrick, 2008)'
_computing_structure_refinement 'SHELXL-2016/4 (Sheldrick, 2016b)'
_computing_structure_solution 'SHELXT-2014/5 (Sheldrick, 2014)'
_diffrn_ambient_temperature 100.0(5)
_diffrn_measured_fraction_theta_full 1.000
_diffrn_measured_fraction_theta_max 0.998
_diffrn_measurement_device_type 'Bruker SMART APEX II CCD platform'
_diffrn_measurement_method '\w scans'
_diffrn_radiation_type MoK\a
_diffrn_radiation_wavelength 0.71073
_diffrn_reflns_av_R_equivalents 0.0754
_diffrn_reflns_av_unetI/netI 0.0353
_diffrn_reflns_Laue_measured_fraction_full 1.000
_diffrn_reflns_Laue_measured_fraction_max 0.998
_diffrn_reflns_limit_h_max 22
_diffrn_reflns_limit_h_min -22
_diffrn_reflns_limit_k_max 30
_diffrn_reflns_limit_k_min -30
_diffrn_reflns_limit_l_max 22
_diffrn_reflns_limit_l_min -22
_diffrn_reflns_number 118185
_diffrn_reflns_point_group_measured_fraction_full 1.000
_diffrn_reflns_point_group_measured_fraction_max 0.998
_diffrn_reflns_theta_full 36.319
_diffrn_reflns_theta_max 36.406
_diffrn_reflns_theta_min 1.867
_diffrn_source 'fine-focus sealed tube'
_exptl_absorpt_coefficient_mu 0.620
_exptl_absorpt_correction_T_max 0.7471
_exptl_absorpt_correction_T_min 0.6514
_exptl_absorpt_correction_type multi-scan
_exptl_absorpt_process_details 'SADABS (Sheldrick, 2016a)'
_exptl_crystal_colour pink-red
_exptl_crystal_density_diffrn 1.535
_exptl_crystal_description needle
_exptl_crystal_F_000 1622
_exptl_crystal_recrystallization_method 'Re-crystallisation from solvent: methanol/toluene'
_exptl_crystal_size_max 0.48
_exptl_crystal_size_mid 0.20
_exptl_crystal_size_min 0.12
_refine_diff_density_max 0.832
_refine_diff_density_min -0.425
_refine_diff_density_rms 0.071
_refine_ls_extinction_method none
_refine_ls_goodness_of_fit_ref 1.024
_refine_ls_hydrogen_treatment constr
_refine_ls_matrix_type full
_refine_ls_number_parameters 278
_refine_ls_number_reflns 8288
_refine_ls_number_restraints 51
_refine_ls_restrained_S_all 1.032
_refine_ls_R_factor_all 0.0644
_refine_ls_R_factor_gt 0.0407
_refine_ls_shift/su_max 0.002
_refine_ls_shift/su_mean 0.000
_refine_ls_structure_factor_coef Fsqd
_refine_ls_weighting_details 'w=1/[\s^2^(Fo^2^)+(0.0478P)^2^+2.7873P] where P=(Fo^2^+2Fc^2^)/3'
_refine_ls_weighting_scheme calc
_refine_ls_wR_factor_gt 0.0980
_refine_ls_wR_factor_ref 0.1093
_reflns_Friedel_coverage 0.000
_reflns_number_gt 6153
_reflns_number_total 8288
_reflns_threshold_expression 'I > 2\s(I)'
_cod_data_source_file c7dt01750b2.cif
_cod_data_source_block cwmwm10
_cod_original_formula_sum 'C32 H36 B0.30 Co F5.39 N6 O6 P0.70'
_cod_database_code 7043714
_shelx_shelxl_version_number 2016/4
_shelx_space_group_comment
; 
The symmetry employed for this shelxl refinement is uniquely defined 
by the following loop, which should always be used as a source of 
symmetry information in preference to the above space-group names. 
They are only intended as comments. 
;
_shelx_estimated_absorpt_t_min 0.755
_shelx_estimated_absorpt_t_max 0.929

loop_
_space_group_symop_operation_xyz
'x, y, z'
'-x, y, -z+1/2'
'x+1/2, y+1/2, z'
'-x+1/2, y+1/2, -z+1/2'
'-x, -y, -z'
'x, -y, z-1/2'
'-x+1/2, -y+1/2, -z'
'x+1/2, -y+1/2, z-1/2'

loop_
_atom_site_label
_atom_site_type_symbol
_atom_site_fract_x
_atom_site_fract_y
_atom_site_fract_z
_atom_site_U_iso_or_equiv
_atom_site_adp_type
_atom_site_occupancy
_atom_site_site_symmetry_order
_atom_site_calc_flag
_atom_site_refinement_flags_posn
_atom_site_refinement_flags_adp
_atom_site_refinement_flags_occupancy
_atom_site_disorder_assembly
_atom_site_disorder_group
CO1 Co 0.500000 0.64850(2) 0.750000 0.01627(6) Uani 1 2 d S T P A .
N1 N 0.39528(7) 0.57466(6) 0.74553(7) 0.01949(18) Uani 0.886(3) 1 d D . P A 1
H1E H 0.420241 0.529008 0.757556 0.023 Uiso 0.886(3) 1 calc R U P A 1
H1F H 0.349621 0.584828 0.791435 0.023 Uiso 0.886(3) 1 calc R U P A 1
C1 C 0.34976(10) 0.57697(8) 0.64664(10) 0.0210(3) Uani 0.886(3) 1 d D . P A 1
H1A H 0.304008 0.619137 0.641326 0.025 Uiso 0.886(3) 1 calc R U P A 1
H1B H 0.312885 0.530953 0.633754 0.025 Uiso 0.886(3) 1 calc R U P A 1
C2 C 0.43225(13) 0.58530(9) 0.57453(10) 0.0210(3) Uani 0.886(3) 1 d D . P A 1
H2A H 0.471225 0.539389 0.570767 0.025 Uiso 0.886(3) 1 calc R U P A 1
H2B H 0.406134 0.597002 0.508936 0.025 Uiso 0.886(3) 1 calc R U P A 1
N1' N 0.39528(7) 0.57466(6) 0.74553(7) 0.01949(18) Uani 0.114(3) 1 d D . P A 5
H1G H 0.407581 0.539416 0.791132 0.023 Uiso 0.114(3) 1 calc R U P A 5
H1H H 0.337455 0.596635 0.760539 0.023 Uiso 0.114(3) 1 calc R U P A 5
C1' C 0.3858(8) 0.5375(6) 0.6439(7) 0.0210(3) Uani 0.114(3) 1 d D . P A 5
H1C H 0.437754 0.500197 0.634173 0.025 Uiso 0.114(3) 1 calc R U P A 5
H1D H 0.321007 0.513911 0.635153 0.025 Uiso 0.114(3) 1 calc R U P A 5
C2' C 0.3980(9) 0.6018(7) 0.5761(8) 0.0210(3) Uani 0.114(3) 1 d D . P A 5
H2C H 0.339390 0.633868 0.577865 0.025 Uiso 0.114(3) 1 calc R U P A 5
H2D H 0.406923 0.584228 0.508581 0.025 Uiso 0.114(3) 1 calc R U P A 5
N2 N 0.49205(8) 0.64610(6) 0.61183(7) 0.01895(17) Uani 1 1 d D . . . .
C3 C 0.53057(9) 0.69240(7) 0.55281(8) 0.0189(2) Uani 1 1 d . . . . .
H3 H 0.514329 0.688181 0.485717 0.023 Uiso 1 1 calc R U . . .
C4 C 0.59673(8) 0.75026(7) 0.58167(8) 0.01777(19) Uani 1 1 d . . . . .
C5 C 0.63455(9) 0.79510(7) 0.50793(8) 0.0191(2) Uani 1 1 d . . . . .
H5 H 0.612375 0.789163 0.442726 0.023 Uiso 1 1 calc R U . . .
C6 C 0.70404(9) 0.84790(7) 0.53014(8) 0.01925(19) Uani 1 1 d . . . . .
C7 C 0.73928(9) 0.85728(7) 0.62568(9) 0.0220(2) Uani 1 1 d . . . . .
H7 H 0.787985 0.893237 0.639640 0.026 Uiso 1 1 calc R U . . .
C8 C 0.70264(10) 0.81403(7) 0.69843(9) 0.0225(2) Uani 1 1 d . . . . .
H8 H 0.726672 0.820425 0.762920 0.027 Uiso 1 1 calc R U . . .
C9 C 0.62959(9) 0.75982(7) 0.68007(8) 0.0189(2) Uani 1 1 d . . . . .
O1 O 0.59904(7) 0.72157(5) 0.75348(6) 0.02182(17) Uani 1 1 d . . . . .
N3 N 0.74719(8) 0.89048(6) 0.45324(8) 0.02153(19) Uani 1 1 d . . . . .
O2 O 0.81048(7) 0.93689(6) 0.47385(7) 0.0279(2) Uani 1 1 d . . . . .
O3 O 0.72080(8) 0.87831(6) 0.36806(7) 0.0278(2) Uani 1 1 d . . . . .
P1 P 0.500000 0.36565(5) 0.750000 0.01843(16) Uani 0.697(2) 2 d S T P B 1
F1 F 0.4551(2) 0.30444(11) 0.67959(18) 0.0245(3) Uani 0.697(2) 1 d . . P B 1
F2 F 0.45599(9) 0.42963(6) 0.67990(9) 0.0276(3) Uani 0.697(2) 1 d . . P B 1
F3 F 0.40097(9) 0.36775(9) 0.81154(9) 0.0286(3) Uani 0.697(2) 1 d . . P B 1
B1' B 0.4962(10) 0.3732(5) 0.7452(9) 0.01843(16) Uani 0.1513(12) 1 d D U P B -5
F1' F 0.4618(13) 0.3181(7) 0.6866(11) 0.0245(3) Uani 0.1513(12) 1 d D U P B -5
F2' F 0.4186(10) 0.4125(8) 0.7805(11) 0.063(4) Uani 0.1513(12) 1 d D U P B -5
F3' F 0.5448(9) 0.3413(6) 0.8218(7) 0.061(3) Uani 0.1513(12) 1 d D U P B -5
F4' F 0.5599(11) 0.4159(6) 0.6936(8) 0.068(4) Uani 0.1513(12) 1 d D U P B -5
C10 C 0.62594(14) 0.94461(10) -0.11927(12) 0.0406(4) Uani 1 1 d . . . . .
H10A H 0.584236 0.918057 -0.165852 0.061 Uiso 1 1 calc R U . . .
H10B H 0.693535 0.944992 -0.142612 0.061 Uiso 1 1 calc R U . . .
H10C H 0.602466 0.995414 -0.112724 0.061 Uiso 1 1 calc R U . . .
C11 C 0.62223(11) 0.90675(9) -0.02183(11) 0.0300(3) Uani 1 1 d . . . . .
C12 C 0.63938(12) 0.83137(9) -0.01294(11) 0.0322(3) Uani 1 1 d . . . . .
H12 H 0.653569 0.803239 -0.069370 0.039 Uiso 1 1 calc R U . . .
C13 C 0.63613(12) 0.79669(10) 0.07663(12) 0.0357(3) Uani 1 1 d . . . . .
H13 H 0.649101 0.745345 0.081297 0.043 Uiso 1 1 calc R U . . .
C14 C 0.61397(14) 0.83665(11) 0.15969(12) 0.0420(4) Uani 1 1 d . . . . .
H14 H 0.610833 0.812834 0.221123 0.050 Uiso 1 1 calc R U . . .
C15 C 0.59649(14) 0.91162(12) 0.15197(13) 0.0439(4) Uani 1 1 d . . . . .
H15 H 0.581386 0.939371 0.208484 0.053 Uiso 1 1 calc R U . . .
C16 C 0.60088(12) 0.94655(10) 0.06223(12) 0.0358(3) Uani 1 1 d . . . . .
H16 H 0.589216 0.998087 0.058023 0.043 Uiso 1 1 calc R U . . .

loop_
_atom_site_aniso_label
_atom_site_aniso_U_11
_atom_site_aniso_U_22
_atom_site_aniso_U_33
_atom_site_aniso_U_23
_atom_site_aniso_U_13
_atom_site_aniso_U_12
CO1 0.02069(10) 0.01929(10) 0.00885(9) 0.000 0.00150(7) 0.000
N1 0.0207(4) 0.0247(5) 0.0132(4) -0.0011(3) 0.0037(3) -0.0002(3)
C1 0.0206(6) 0.0257(6) 0.0168(6) -0.0016(4) -0.0003(4) -0.0022(4)
C2 0.0262(7) 0.0240(6) 0.0127(5) -0.0033(4) 0.0001(5) -0.0039(5)
N1' 0.0207(4) 0.0247(5) 0.0132(4) -0.0011(3) 0.0037(3) -0.0002(3)
C1' 0.0206(6) 0.0257(6) 0.0168(6) -0.0016(4) -0.0003(4) -0.0022(4)
C2' 0.0262(7) 0.0240(6) 0.0127(5) -0.0033(4) 0.0001(5) -0.0039(5)
N2 0.0244(4) 0.0216(4) 0.0109(4) -0.0011(3) 0.0004(3) -0.0010(4)
C3 0.0229(5) 0.0238(5) 0.0100(4) -0.0004(4) 0.0004(4) 0.0006(4)
C4 0.0201(5) 0.0220(5) 0.0112(4) 0.0010(4) 0.0011(3) 0.0011(4)
C5 0.0205(5) 0.0246(5) 0.0122(4) 0.0017(4) 0.0023(4) 0.0020(4)
C6 0.0207(5) 0.0234(5) 0.0137(4) 0.0031(4) 0.0039(4) 0.0010(4)
C7 0.0239(5) 0.0241(5) 0.0180(5) 0.0023(4) -0.0008(4) -0.0025(4)
C8 0.0278(6) 0.0255(5) 0.0141(5) 0.0020(4) -0.0020(4) -0.0041(4)
C9 0.0230(5) 0.0216(5) 0.0121(4) 0.0012(4) -0.0002(4) 0.0008(4)
O1 0.0312(4) 0.0237(4) 0.0105(3) 0.0026(3) -0.0019(3) -0.0066(3)
N3 0.0232(5) 0.0248(5) 0.0167(4) 0.0024(4) 0.0048(3) 0.0013(4)
O2 0.0289(5) 0.0306(5) 0.0242(5) 0.0029(4) 0.0052(4) -0.0079(4)
O3 0.0349(5) 0.0343(5) 0.0142(4) 0.0023(3) 0.0053(3) -0.0042(4)
P1 0.0238(3) 0.0175(3) 0.0140(3) 0.000 -0.0010(2) 0.000
F1 0.0349(8) 0.0232(9) 0.0153(6) -0.0059(6) -0.0059(5) -0.0010(7)
F2 0.0344(6) 0.0218(5) 0.0266(6) 0.0058(4) -0.0065(5) 0.0043(4)
F3 0.0250(6) 0.0394(8) 0.0215(6) -0.0060(5) 0.0058(4) -0.0019(5)
B1' 0.0238(3) 0.0175(3) 0.0140(3) 0.000 -0.0010(2) 0.000
F1' 0.0349(8) 0.0232(9) 0.0153(6) -0.0059(6) -0.0059(5) -0.0010(7)
F2' 0.059(5) 0.051(6) 0.078(10) -0.032(7) -0.023(6) 0.013(5)
F3' 0.069(6) 0.085(8) 0.027(4) 0.013(5) -0.022(4) -0.039(6)
F4' 0.134(12) 0.033(5) 0.038(5) -0.009(4) 0.039(6) -0.038(7)
C10 0.0509(10) 0.0402(9) 0.0309(8) 0.0050(6) 0.0059(7) 0.0015(7)
C11 0.0278(6) 0.0370(7) 0.0254(6) -0.0011(5) 0.0014(5) -0.0039(5)
C12 0.0350(7) 0.0356(7) 0.0261(7) -0.0029(5) 0.0014(5) -0.0078(6)
C13 0.0341(7) 0.0401(8) 0.0327(8) 0.0045(6) -0.0070(6) -0.0111(6)
C14 0.0411(9) 0.0596(11) 0.0252(7) 0.0052(7) -0.0045(6) -0.0135(8)
C15 0.0402(8) 0.0643(12) 0.0273(8) -0.0102(8) 0.0025(6) -0.0020(8)
C16 0.0330(7) 0.0423(8) 0.0321(8) -0.0070(6) -0.0003(6) 0.0016(6)

loop_
_atom_type_symbol
_atom_type_description
_atom_type_scat_dispersion_real
_atom_type_scat_dispersion_imag
_atom_type_scat_source
C C 0.0033 0.0016 'International Tables Vol C Tables 4.2.6.8 and 6.1.1.4'
H H 0.0000 0.0000 'International Tables Vol C Tables 4.2.6.8 and 6.1.1.4'
B B 0.0013 0.0007 'International Tables Vol C Tables 4.2.6.8 and 6.1.1.4'
N N 0.0061 0.0033 'International Tables Vol C Tables 4.2.6.8 and 6.1.1.4'
O O 0.0106 0.0060 'International Tables Vol C Tables 4.2.6.8 and 6.1.1.4'
F F 0.0171 0.0103 'International Tables Vol C Tables 4.2.6.8 and 6.1.1.4'
P P 0.1023 0.0942 'International Tables Vol C Tables 4.2.6.8 and 6.1.1.4'
Co Co 0.3494 0.9721 'International Tables Vol C Tables 4.2.6.8 and 6.1.1.4'

loop_
_geom_angle_atom_site_label_1
_geom_angle_atom_site_label_2
_geom_angle_atom_site_label_3
_geom_angle
_geom_angle_site_symmetry_1
_geom_angle_site_symmetry_3
O1 CO1 O1 91.20(6) 2_656 .
O1 CO1 N2 87.49(4) 2_656 .
O1 CO1 N2 94.35(4) . .
O1 CO1 N2 94.35(4) 2_656 2_656
O1 CO1 N2 87.49(4) . 2_656
N2 CO1 N2 177.37(6) . 2_656
O1 CO1 N1 87.51(4) 2_656 .
O1 CO1 N1 178.66(4) . .
N2 CO1 N1 85.27(4) . .
N2 CO1 N1 92.93(4) 2_656 .
O1 CO1 N1' 87.51(4) 2_656 .
O1 CO1 N1' 178.66(4) . .
N2 CO1 N1' 85.27(4) . .
N2 CO1 N1' 92.93(4) 2_656 .
O1 CO1 N1 178.67(4) 2_656 2_656
O1 CO1 N1 87.51(4) . 2_656
N2 CO1 N1 92.93(4) . 2_656
N2 CO1 N1 85.27(4) 2_656 2_656
N1 CO1 N1 93.79(6) . 2_656
O1 CO1 N1' 178.67(4) 2_656 2_656
O1 CO1 N1' 87.51(4) . 2_656
N2 CO1 N1' 92.93(4) . 2_656
N2 CO1 N1' 85.27(4) 2_656 2_656
N1' CO1 N1' 93.79(6) . 2_656
C1 N1 CO1 107.93(8) . .
C1 N1 H1E 110.1 . .
CO1 N1 H1E 110.1 . .
C1 N1 H1F 110.1 . .
CO1 N1 H1F 110.1 . .
H1E N1 H1F 108.4 . .
N1 C1 C2 107.04(11) . .
N1 C1 H1A 110.3 . .
C2 C1 H1A 110.3 . .
N1 C1 H1B 110.3 . .
C2 C1 H1B 110.3 . .
H1A C1 H1B 108.6 . .
N2 C2 C1 105.19(11) . .
N2 C2 H2A 110.7 . .
C1 C2 H2A 110.7 . .
N2 C2 H2B 110.7 . .
C1 C2 H2B 110.7 . .
H2A C2 H2B 108.8 . .
C1' N1' CO1 112.3(4) . .
C1' N1' H1G 109.2 . .
CO1 N1' H1G 109.2 . .
C1' N1' H1H 109.2 . .
CO1 N1' H1H 109.2 . .
H1G N1' H1H 107.9 . .
C2' C1' N1' 102.3(7) . .
C2' C1' H1C 111.3 . .
N1' C1' H1C 111.3 . .
C2' C1' H1D 111.3 . .
N1' C1' H1D 111.3 . .
H1C C1' H1D 109.2 . .
C1' C2' N2 107.1(8) . .
C1' C2' H2C 110.3 . .
N2 C2' H2C 110.3 . .
C1' C2' H2D 110.3 . .
N2 C2' H2D 110.3 . .
H2C C2' H2D 108.6 . .
C3 N2 C2 120.15(10) . .
C3 N2 C2' 118.0(4) . .
C3 N2 CO1 126.59(9) . .
C2 N2 CO1 113.23(8) . .
C2' N2 CO1 111.1(4) . .
N2 C3 C4 124.25(10) . .
N2 C3 H3 117.9 . .
C4 C3 H3 117.9 . .
C5 C4 C9 119.90(11) . .
C5 C4 C3 117.27(10) . .
C9 C4 C3 122.68(10) . .
C6 C5 C4 119.96(11) . .
C6 C5 H5 120.0 . .
C4 C5 H5 120.0 . .
C5 C6 C7 121.32(11) . .
C5 C6 N3 119.65(11) . .
C7 C6 N3 118.85(11) . .
C8 C7 C6 119.28(12) . .
C8 C7 H7 120.4 . .
C6 C7 H7 120.4 . .
C7 C8 C9 121.80(11) . .
C7 C8 H8 119.1 . .
C9 C8 H8 119.1 . .
O1 C9 C8 117.51(10) . .
O1 C9 C4 124.76(11) . .
C8 C9 C4 117.72(10) . .
C9 O1 CO1 126.10(8) . .
O2 N3 O3 122.22(11) . .
O2 N3 C6 119.09(11) . .
O3 N3 C6 118.67(11) . .
F1 P1 F1 91.6(2) 2_656 .
F1 P1 F3 91.01(12) 2_656 .
F1 P1 F3 90.89(13) . .
F1 P1 F3 90.89(13) 2_656 2_656
F1 P1 F3 91.01(12) . 2_656
F3 P1 F3 177.28(13) . 2_656
F1 P1 F2 89.94(11) 2_656 2_656
F1 P1 F2 178.46(12) . 2_656
F3 P1 F2 88.82(7) . 2_656
F3 P1 F2 89.23(8) 2_656 2_656
F1 P1 F2 178.46(12) 2_656 .
F1 P1 F2 89.94(11) . .
F3 P1 F2 89.23(8) . .
F3 P1 F2 88.82(7) 2_656 .
F2 P1 F2 88.55(10) 2_656 .
F1' B1' F3' 107.9(8) . .
F1' B1' F4' 109.0(9) . .
F3' B1' F4' 109.4(8) . .
F1' B1' F2' 109.1(9) . .
F3' B1' F2' 108.6(8) . .
F4' B1' F2' 112.7(8) . .
C11 C10 H10A 109.5 . .
C11 C10 H10B 109.5 . .
H10A C10 H10B 109.5 . .
C11 C10 H10C 109.5 . .
H10A C10 H10C 109.5 . .
H10B C10 H10C 109.5 . .
C12 C11 C16 118.12(15) . .
C12 C11 C10 121.24(14) . .
C16 C11 C10 120.63(15) . .
C13 C12 C11 121.18(15) . .
C13 C12 H12 119.4 . .
C11 C12 H12 119.4 . .
C12 C13 C14 120.24(17) . .
C12 C13 H13 119.9 . .
C14 C13 H13 119.9 . .
C15 C14 C13 119.24(16) . .
C15 C14 H14 120.4 . .
C13 C14 H14 120.4 . .
C14 C15 C16 120.50(17) . .
C14 C15 H15 119.8 . .
C16 C15 H15 119.8 . .
C15 C16 C11 120.71(17) . .
C15 C16 H16 119.6 . .
C11 C16 H16 119.6 . .

loop_
_geom_bond_atom_site_label_1
_geom_bond_atom_site_label_2
_geom_bond_distance
_geom_bond_site_symmetry_2
CO1 O1 1.8940(9) 2_656
CO1 O1 1.8940(9) .
CO1 N2 1.9024(10) .
CO1 N2 1.9025(10) 2_656
CO1 N1 1.9600(11) .
CO1 N1' 1.9600(11) .
CO1 N1 1.9600(11) 2_656
CO1 N1' 1.9600(11) 2_656
N1 C1 1.4908(17) .
N1 H1E 0.9100 .
N1 H1F 0.9100 .
C1 C2 1.515(2) .
C1 H1A 0.9900 .
C1 H1B 0.9900 .
C2 N2 1.4624(17) .
C2 H2A 0.9900 .
C2 H2B 0.9900 .
N1' C1' 1.556(9) .
N1' H1G 0.9100 .
N1' H1H 0.9100 .
C1' C2' 1.503(13) .
C1' H1C 0.9900 .
C1' H1D 0.9900 .
C2' N2 1.589(11) .
C2' H2C 0.9900 .
C2' H2D 0.9900 .
N2 C3 1.2837(15) .
C3 C4 1.4385(17) .
C3 H3 0.9500 .
C4 C5 1.4019(16) .
C4 C9 1.4323(16) .
C5 C6 1.3806(17) .
C5 H5 0.9500 .
C6 C7 1.4055(17) .
C6 N3 1.4395(15) .
C7 C8 1.3692(17) .
C7 H7 0.9500 .
C8 C9 1.4218(17) .
C8 H8 0.9500 .
C9 O1 1.2967(14) .
N3 O2 1.2377(15) .
N3 O3 1.2422(14) .
P1 F1 1.5921(15) 2_656
P1 F1 1.5921(15) .
P1 F3 1.6020(12) .
P1 F3 1.6020(12) 2_656
P1 F2 1.6209(13) 2_656
P1 F2 1.6209(13) .
B1' F1' 1.365(7) .
B1' F3' 1.367(7) .
B1' F4' 1.368(7) .
B1' F2' 1.369(7) .
C10 C11 1.507(2) .
C10 H10A 0.9800 .
C10 H10B 0.9800 .
C10 H10C 0.9800 .
C11 C12 1.392(2) .
C11 C16 1.396(2) .
C12 C13 1.384(2) .
C12 H12 0.9500 .
C13 C14 1.388(3) .
C13 H13 0.9500 .
C14 C15 1.384(3) .
C14 H14 0.9500 .
C15 C16 1.389(3) .
C15 H15 0.9500 .
C16 H16 0.9500 .

loop_
_geom_hbond_atom_site_label_D
_geom_hbond_atom_site_label_H
_geom_hbond_atom_site_label_A
_geom_hbond_distance_DH
_geom_hbond_distance_HA
_geom_hbond_distance_DA
_geom_hbond_angle_DHA
_geom_hbond_site_symmetry_A
N1 H1E F2 0.92 2.15 2.9040(16) 139.1 .
N1 H1E F2 0.92 2.60 3.4727(17) 158.1 2_656
N1 H1F N3 0.92 2.67 3.5701(14) 167.6 8_466
N1 H1F O2 0.92 2.59 3.3618(14) 141.7 8_466
N1 H1F O3 0.92 2.15 3.0518(14) 164.7 8_466
C2 H2A F2 0.99 2.50 3.189(2) 126.2 .
N1' H1G F2' 0.92 2.31 2.997(16) 131.7 .
N1' H1G F4' 0.92 2.29 3.059(11) 141.5 2_656
N1' H1H O3 0.92 2.22 3.0518(14) 149.9 8_466
C1' H1C F4' 0.99 2.40 3.31(2) 152.3 .
C1' H1D O2 0.99 2.62 3.133(10) 112.1 3_445
C3 H3 F1 0.95 2.32 3.203(3) 154.8 5_666
C3 H3 F1' 0.95 2.40 3.300(15) 158.6 5_666
C3 H3 F3' 0.95 2.36 3.243(10) 154.8 6_565
C5 H5 F1 0.95 2.56 3.370(2) 143.8 5_666
C7 H7 F2 0.95 2.45 3.3168(18) 152.2 3
C7 H7 F3' 0.95 2.52 3.044(11) 114.7 4_656
C8 H8 F3 0.95 2.61 3.2609(18) 125.9 3

loop_
_geom_torsion_atom_site_label_1
_geom_torsion_atom_site_label_2
_geom_torsion_atom_site_label_3
_geom_torsion_atom_site_label_4
_geom_torsion
_geom_torsion_site_symmetry_1
CO1 N1 C1 C2 41.19(12) .
N1 C1 C2 N2 -49.21(15) .
CO1 N1' C1' C2' -41.7(9) .
N1' C1' C2' N2 48.5(10) .
C1 C2 N2 C3 -142.12(12) .
C1 C2 N2 CO1 35.91(14) .
C1' C2' N2 C3 163.6(6) .
C1' C2' N2 CO1 -38.2(10) .
C2 N2 C3 C4 -174.74(13) .
C2' N2 C3 C4 162.0(6) .
CO1 N2 C3 C4 7.52(18) .
N2 C3 C4 C5 178.33(11) .
N2 C3 C4 C9 2.76(19) .
C9 C4 C5 C6 0.61(17) .
C3 C4 C5 C6 -175.09(11) .
C4 C5 C6 C7 0.90(18) .
C4 C5 C6 N3 175.99(11) .
C5 C6 C7 C8 -1.16(19) .
N3 C6 C7 C8 -176.29(12) .
C6 C7 C8 C9 -0.1(2) .
C7 C8 C9 O1 -179.81(12) .
C7 C8 C9 C4 1.57(19) .
C5 C4 C9 O1 179.69(11) .
C3 C4 C9 O1 -4.85(19) .
C5 C4 C9 C8 -1.81(17) .
C3 C4 C9 C8 173.65(11) .
C8 C9 O1 CO1 177.89(9) .
C4 C9 O1 CO1 -3.60(18) .
O1 CO1 O1 C9 -77.72(10) 2_656
N2 CO1 O1 C9 9.85(11) .
N2 CO1 O1 C9 -172.03(11) 2_656
N1 CO1 O1 C9 102.60(10) 2_656
N1' CO1 O1 C9 102.60(10) 2_656
C5 C6 N3 O2 -178.92(11) .
C7 C6 N3 O2 -3.71(17) .
C5 C6 N3 O3 -0.27(17) .
C7 C6 N3 O3 174.94(11) .
C16 C11 C12 C13 -0.5(2) .
C10 C11 C12 C13 179.88(15) .
C11 C12 C13 C14 1.0(2) .
C12 C13 C14 C15 -0.8(3) .
C13 C14 C15 C16 0.1(3) .
C14 C15 C16 C11 0.5(3) .
C12 C11 C16 C15 -0.3(2) .
C10 C11 C16 C15 179.37(16) .
